data_7013740
loop_
_publ_author_name
'Rheingold, Arnold L.'
'Liable-Sands, Louise M'
'Golen, James A.'
'Yap, Glenn P. A.'
'Trofimenko, Swiatoslaw'

_publ_section_title
;
 The coordination chemistry of the
 hydrotris(3-diphenylmethylpyrazol-1-yl)borate (Tp(CHPh2)) ligand.
;
_journal_issue 4
_journal_name_full 'Dalton transactions (Cambridge, England : 2003)'
_journal_page_first 598
_journal_page_last 604
_journal_paper_doi 10.1039/b313785f
_journal_year 2004
_chemical_formula_sum 'C66 H56 B2 Co N10'
_chemical_formula_weight 1069.76
_chemical_name_systematic
;
?
;
_space_group_IT_number 61
_symmetry_cell_setting orthorhombic
_symmetry_space_group_name_Hall '-P 2ac 2ab'
_symmetry_space_group_name_H-M 'P b c a'
_atom_sites_solution_hydrogens geom
_atom_sites_solution_primary direct
_atom_sites_solution_secondary difmap
_audit_creation_method SHELXL-97
_cell_angle_alpha 90.00
_cell_angle_beta 90.00
_cell_angle_gamma 90.00
_cell_formula_units_Z 8
_cell_length_a 21.3406(12)
_cell_length_b 19.9743(12)
_cell_length_c 26.1887(15)
_cell_measurement_temperature 173(2)
_cell_volume 11163.3(11)
_computing_cell_refinement 'Bruker SMART'
_computing_data_collection 'Bruker SMART'
_computing_data_reduction 'Bruker SHELXTL'
_computing_molecular_graphics 'Bruker SHELXTL'
_computing_publication_material 'Bruker SHELXTL'
_computing_structure_refinement 'SHELXL-97 (Sheldrick, 1997)'
_computing_structure_solution 'SHELXS-97 (Sheldrick, 1990)'
_diffrn_ambient_temperature 173(2)
_diffrn_measured_fraction_theta_full 0.961
_diffrn_measured_fraction_theta_max 0.961
_diffrn_measurement_device_type 'CCD area detector'
_diffrn_measurement_method 'phi and omega scans'
_diffrn_radiation_monochromator graphite
_diffrn_radiation_source 'fine-focus sealed tube'
_diffrn_radiation_type MoK\a
_diffrn_radiation_wavelength 0.71073
_diffrn_reflns_av_R_equivalents 0.0504
_diffrn_reflns_av_sigmaI/netI 0.0411
_diffrn_reflns_limit_h_max 27
_diffrn_reflns_limit_h_min -27
_diffrn_reflns_limit_k_max 26
_diffrn_reflns_limit_k_min -15
_diffrn_reflns_limit_l_max 34
_diffrn_reflns_limit_l_min -34
_diffrn_reflns_number 51404
_diffrn_reflns_theta_full 28.00
_diffrn_reflns_theta_max 28.00
_diffrn_reflns_theta_min 1.60
_exptl_absorpt_coefficient_mu 0.359
_exptl_absorpt_correction_T_max 0.8999
_exptl_absorpt_correction_T_min 0.8408
_exptl_absorpt_correction_type 'Empirical from SADABS'
_exptl_crystal_colour Purple
_exptl_crystal_density_diffrn 1.273
_exptl_crystal_density_method 'not measured'
_exptl_crystal_description Rod
_exptl_crystal_F_000 4472
_exptl_crystal_size_max 0.50
_exptl_crystal_size_mid 0.30
_exptl_crystal_size_min 0.30
_refine_diff_density_max 0.262
_refine_diff_density_min -0.465
_refine_diff_density_rms 0.046
_refine_ls_extinction_method none
_refine_ls_goodness_of_fit_ref 1.010
_refine_ls_hydrogen_treatment mixed
_refine_ls_matrix_type full
_refine_ls_number_parameters 728
_refine_ls_number_reflns 12954
_refine_ls_number_restraints 0
_refine_ls_restrained_S_all 1.010
_refine_ls_R_factor_all 0.0743
_refine_ls_R_factor_gt 0.0412
_refine_ls_shift/su_max 0.007
_refine_ls_shift/su_mean 0.001
_refine_ls_structure_factor_coef Fsqd
_refine_ls_weighting_details 'calc w=1/[\s^2^(Fo^2^)+(0.0800P)^2^+0.0000P] where P=(Fo^2^+2Fc^2^)/3'
_refine_ls_weighting_scheme calc
_refine_ls_wR_factor_gt 0.1131
_refine_ls_wR_factor_ref 0.1345
_reflns_number_gt 8735
_reflns_number_total 12954
_reflns_threshold_expression >2sigma(I)
_cod_data_source_file b313785f.txt
_cod_data_source_block trof113
_cod_depositor_comments
;
The following automatic conversions were performed:
'_symmetry_cell_setting' value 'Orthorhombic' changed to 'orthorhombic'
according to '/home/saulius/struct/CIF-dictionaries/cif_core.dic'
dictionary named 'cif_core.dic' version 2.4.1 from 2010-06-29.

Automatic conversion script
Id: cif_fix_enum 1527 2010-12-29 10:47:43Z saulius 
;
_cod_original_sg_symbol_H-M Pbca
_cod_database_code 7013740

loop_
_symmetry_equiv_pos_as_xyz
'x, y, z'
'-x+1/2, -y, z+1/2'
'-x, y+1/2, -z+1/2'
'x+1/2, -y+1/2, -z'
'-x, -y, -z'
'x-1/2, y, -z-1/2'
'x, -y-1/2, z-1/2'
'-x-1/2, y-1/2, z'

loop_
_atom_site_label
_atom_site_type_symbol
_atom_site_fract_x
_atom_site_fract_y
_atom_site_fract_z
_atom_site_U_iso_or_equiv
_atom_site_adp_type
_atom_site_occupancy
_atom_site_symmetry_multiplicity
_atom_site_calc_flag
_atom_site_refinement_flags
_atom_site_disorder_assembly
_atom_site_disorder_group
Co1 Co 0.105822(11) 0.810127(13) 0.146895(9) 0.02513(8) Uani 1 1 d . . .
B1 B 0.11636(10) 0.93793(12) 0.21620(9) 0.0324(5) Uani 1 1 d . . .
H1 H 0.1206(9) 0.9836(10) 0.2405(7) 0.032(5) Uiso 1 1 d . . .
B2 B 0.09582(10) 0.66965(14) 0.06710(9) 0.0357(5) Uani 1 1 d . . .
N1 N 0.17762(7) 0.88153(8) 0.14495(6) 0.0277(3) Uani 1 1 d . . .
N2 N 0.17142(7) 0.93368(8) 0.17855(6) 0.0307(4) Uani 1 1 d . . .
N3 N 0.03455(7) 0.88703(8) 0.15787(6) 0.0308(4) Uani 1 1 d . . .
N4 N 0.05421(7) 0.94077(8) 0.18631(6) 0.0339(4) Uani 1 1 d . . .
N5 N 0.10885(7) 0.81206(8) 0.22896(6) 0.0282(3) Uani 1 1 d . . .
N6 N 0.11422(7) 0.87493(8) 0.25000(6) 0.0310(4) Uani 1 1 d . . .
N7 N 0.15761(7) 0.72326(8) 0.14189(5) 0.0279(3) Uani 1 1 d . . .
N8 N 0.15413(7) 0.67584(8) 0.10441(6) 0.0322(4) Uani 1 1 d . . .
N9 N 0.08159(7) 0.79812(9) 0.07237(6) 0.0312(4) Uani 1 1 d . . .
N10 N 0.08372(8) 0.74084(10) 0.04371(6) 0.0362(4) Uani 1 1 d . . .
C1 C 0.23142(8) 0.89227(10) 0.11913(7) 0.0319(4) Uani 1 1 d . . .
C2 C 0.25964(10) 0.95101(12) 0.13649(8) 0.0421(5) Uani 1 1 d . . .
H2A H 0.2980 0.9700 0.1251 0.051 Uiso 1 1 calc R . .
C3 C 0.22028(9) 0.97568(11) 0.17350(8) 0.0395(5) Uani 1 1 d . . .
H3A H 0.2265 1.0157 0.1924 0.047 Uiso 1 1 calc R . .
C4 C 0.25610(9) 0.84493(11) 0.07868(8) 0.0339(4) Uani 1 1 d . . .
H4 H 0.2421(9) 0.8008(10) 0.0870(7) 0.025(5) Uiso 1 1 d . . .
C5 C 0.32791(9) 0.84367(11) 0.08221(8) 0.0367(5) Uani 1 1 d . . .
C6 C 0.36569(11) 0.87781(18) 0.04853(10) 0.0742(10) Uani 1 1 d . . .
H6A H 0.3475 0.9000 0.0201 0.089 Uiso 1 1 calc R . .
C7 C 0.43045(12) 0.8802(2) 0.05574(12) 0.0915(12) Uani 1 1 d . . .
H7A H 0.4557 0.9042 0.0321 0.110 Uiso 1 1 calc R . .
C8 C 0.45799(11) 0.84899(16) 0.09579(11) 0.0645(8) Uani 1 1 d . . .
H8A H 0.5019 0.8524 0.1010 0.077 Uiso 1 1 calc R . .
C9 C 0.42165(12) 0.81260(16) 0.12847(12) 0.0675(8) Uani 1 1 d . . .
H9A H 0.4404 0.7892 0.1561 0.081 Uiso 1 1 calc R . .
C10 C 0.35668(11) 0.80987(14) 0.12119(10) 0.0574(7) Uani 1 1 d . . .
H10A H 0.3319 0.7839 0.1439 0.069 Uiso 1 1 calc R . .
C11 C 0.23352(8) 0.86197(12) 0.02461(8) 0.0362(5) Uani 1 1 d . . .
C12 C 0.23468(11) 0.81243(13) -0.01228(9) 0.0491(6) Uani 1 1 d . . .
H12A H 0.2477 0.7686 -0.0031 0.059 Uiso 1 1 calc R . .
C13 C 0.21733(13) 0.82520(17) -0.06245(10) 0.0619(7) Uani 1 1 d . . .
H13A H 0.2187 0.7905 -0.0872 0.074 Uiso 1 1 calc R . .
C14 C 0.19811(11) 0.88872(17) -0.07596(9) 0.0604(8) Uani 1 1 d . . .
H14A H 0.1851 0.8978 -0.1100 0.073 Uiso 1 1 calc R . .
C15 C 0.19789(12) 0.93849(15) -0.04025(9) 0.0585(7) Uani 1 1 d . . .
H15A H 0.1860 0.9826 -0.0498 0.070 Uiso 1 1 calc R . .
C16 C 0.21499(10) 0.92527(13) 0.01039(8) 0.0470(6) Uani 1 1 d . . .
H16A H 0.2138 0.9602 0.0350 0.056 Uiso 1 1 calc R . .
C17 C -0.02458(9) 0.90122(11) 0.14395(8) 0.0360(5) Uani 1 1 d . . .
C18 C -0.04230(10) 0.96361(12) 0.16298(10) 0.0499(6) Uani 1 1 d . . .
H18A H -0.0814 0.9855 0.1585 0.060 Uiso 1 1 calc R . .
C19 C 0.00863(10) 0.98660(12) 0.18958(9) 0.0448(5) Uani 1 1 d . . .
H19A H 0.0112 1.0280 0.2073 0.054 Uiso 1 1 calc R . .
C20 C -0.06635(9) 0.85159(11) 0.11697(8) 0.0351(5) Uani 1 1 d . . .
H20 H -0.0448(10) 0.8087(11) 0.1148(8) 0.035(6) Uiso 1 1 d . . .
C21 C -0.08486(9) 0.87085(12) 0.06245(8) 0.0398(5) Uani 1 1 d . . .
C22 C -0.11813(11) 0.82496(16) 0.03302(9) 0.0543(7) Uani 1 1 d . . .
H22A H -0.1267 0.7817 0.0464 0.065 Uiso 1 1 calc R . .
C23 C -0.13890(13) 0.8413(2) -0.01556(10) 0.0700(9) Uani 1 1 d . . .
H23A H -0.1619 0.8095 -0.0350 0.084 Uiso 1 1 calc R . .
C24 C -0.12631(15) 0.9035(2) -0.03568(11) 0.0760(10) Uani 1 1 d . . .
H24A H -0.1416 0.9153 -0.0685 0.091 Uiso 1 1 calc R . .
C25 C -0.09173(14) 0.94814(18) -0.00819(11) 0.0715(9) Uani 1 1 d . . .
H25A H -0.0816 0.9904 -0.0227 0.086 Uiso 1 1 calc R . .
C26 C -0.07102(11) 0.93265(14) 0.04087(9) 0.0520(6) Uani 1 1 d . . .
H26A H -0.0473 0.9645 0.0597 0.062 Uiso 1 1 calc R . .
C27 C -0.12347(9) 0.84247(11) 0.15173(8) 0.0338(4) Uani 1 1 d . . .
C28 C -0.11800(12) 0.80603(15) 0.19588(10) 0.0603(7) Uani 1 1 d . . .
H28A H -0.0806 0.7816 0.2022 0.072 Uiso 1 1 calc R . .
C29 C -0.16624(14) 0.80416(17) 0.23169(11) 0.0719(9) Uani 1 1 d . . .
H29A H -0.1613 0.7786 0.2620 0.086 Uiso 1 1 calc R . .
C30 C -0.22085(11) 0.83897(13) 0.22349(10) 0.0519(6) Uani 1 1 d . . .
H30A H -0.2533 0.8390 0.2483 0.062 Uiso 1 1 calc R . .
C31 C -0.22747(10) 0.87348(14) 0.17888(10) 0.0543(7) Uani 1 1 d . . .
H31A H -0.2657 0.8962 0.1720 0.065 Uiso 1 1 calc R . .
C32 C -0.17932(9) 0.87589(14) 0.14334(9) 0.0482(6) Uani 1 1 d . . .
H32A H -0.1848 0.9008 0.1128 0.058 Uiso 1 1 calc R . .
C33 C 0.10008(8) 0.76935(11) 0.26814(7) 0.0305(4) Uani 1 1 d . . .
C34 C 0.10010(10) 0.80503(12) 0.31438(8) 0.0407(5) Uani 1 1 d . . .
H34A H 0.0952 0.7873 0.3478 0.049 Uiso 1 1 calc R . .
C35 C 0.10867(9) 0.87087(12) 0.30108(8) 0.0375(5) Uani 1 1 d . . .
H35A H 0.1104 0.9075 0.3242 0.045 Uiso 1 1 calc R . .
C36 C 0.09037(9) 0.69587(10) 0.25938(7) 0.0304(4) Uani 1 1 d . . .
H36 H 0.0855(9) 0.6876(10) 0.2226(8) 0.032(5) Uiso 1 1 d . . .
C37 C 0.03028(8) 0.67353(10) 0.28655(7) 0.0298(4) Uani 1 1 d . . .
C38 C 0.02927(9) 0.65853(12) 0.33819(8) 0.0397(5) Uani 1 1 d . . .
H38A H 0.0672 0.6599 0.3572 0.048 Uiso 1 1 calc R . .
C39 C -0.02615(10) 0.64148(15) 0.36259(9) 0.0525(7) Uani 1 1 d . . .
H39A H -0.0263 0.6317 0.3981 0.063 Uiso 1 1 calc R . .
C40 C -0.08147(10) 0.63883(14) 0.33460(9) 0.0516(6) Uani 1 1 d . . .
H40A H -0.1196 0.6270 0.3510 0.062 Uiso 1 1 calc R . .
C41 C -0.08111(9) 0.65319(13) 0.28338(9) 0.0451(6) Uani 1 1 d . . .
H41A H -0.1190 0.6513 0.2644 0.054 Uiso 1 1 calc R . .
C42 C -0.02584(9) 0.67039(11) 0.25926(8) 0.0366(5) Uani 1 1 d . . .
H42A H -0.0260 0.6802 0.2238 0.044 Uiso 1 1 calc R . .
C43 C 0.14634(9) 0.65171(11) 0.27380(7) 0.0321(4) Uani 1 1 d . . .
C44 C 0.14189(10) 0.58287(12) 0.26500(8) 0.0416(5) Uani 1 1 d . . .
H44A H 0.1040 0.5647 0.2520 0.050 Uiso 1 1 calc R . .
C45 C 0.19166(11) 0.54103(13) 0.27487(9) 0.0514(6) Uani 1 1 d . . .
H45A H 0.1876 0.4943 0.2691 0.062 Uiso 1 1 calc R . .
C46 C 0.24785(10) 0.56679(14) 0.29330(9) 0.0510(6) Uani 1 1 d . . .
H46A H 0.2823 0.5379 0.2999 0.061 Uiso 1 1 calc R . .
C47 C 0.25297(10) 0.63481(14) 0.30193(8) 0.0459(6) Uani 1 1 d . . .
H47A H 0.2913 0.6529 0.3141 0.055 Uiso 1 1 calc R . .
C48 C 0.20211(9) 0.67703(12) 0.29279(7) 0.0371(5) Uani 1 1 d . . .
H48A H 0.2058 0.7236 0.2996 0.045 Uiso 1 1 calc R . .
C49 C 0.20926(8) 0.70998(11) 0.16912(7) 0.0326(4) Uani 1 1 d . . .
H49A H 0.2233 0.7357 0.1974 0.039 Uiso 1 1 calc R . .
C50 C 0.23923(10) 0.65391(12) 0.15057(9) 0.0446(6) Uani 1 1 d . . .
H50A H 0.2766 0.6337 0.1630 0.053 Uiso 1 1 calc R . .
C51 C 0.20273(10) 0.63367(12) 0.10988(10) 0.0476(6) Uani 1 1 d . . .
H51A H 0.2107 0.5958 0.0890 0.057 Uiso 1 1 calc R . .
C52 C 0.06727(9) 0.84810(13) 0.04019(8) 0.0419(5) Uani 1 1 d . . .
H52A H 0.0633 0.8938 0.0498 0.050 Uiso 1 1 calc R . .
C53 C 0.05913(11) 0.82413(15) -0.00864(9) 0.0524(7) Uani 1 1 d . . .
H53A H 0.0487 0.8490 -0.0384 0.063 Uiso 1 1 calc R . .
C54 C 0.06937(11) 0.75635(15) -0.00490(8) 0.0522(6) Uani 1 1 d . . .
H54A H 0.0667 0.7253 -0.0323 0.063 Uiso 1 1 calc R . .
C55 C 0.03537(9) 0.64310(11) 0.09924(8) 0.0374(5) Uani 1 1 d . . .
C56 C -0.02494(10) 0.66609(13) 0.08950(9) 0.0460(6) Uani 1 1 d . . .
H56A H -0.0308 0.7018 0.0660 0.055 Uiso 1 1 calc R . .
C57 C -0.07746(11) 0.63760(15) 0.11368(10) 0.0560(7) Uani 1 1 d . . .
H57A H -0.1182 0.6544 0.1065 0.067 Uiso 1 1 calc R . .
C58 C -0.07034(12) 0.58613(15) 0.14732(9) 0.0558(7) Uani 1 1 d . . .
H58A H -0.1059 0.5671 0.1636 0.067 Uiso 1 1 calc R . .
C59 C -0.01130(12) 0.56178(15) 0.15755(9) 0.0556(7) Uani 1 1 d . . .
H59A H -0.0061 0.5255 0.1806 0.067 Uiso 1 1 calc R . .
C60 C 0.04100(11) 0.59046(13) 0.13411(8) 0.0457(6) Uani 1 1 d . . .
H60A H 0.0815 0.5737 0.1421 0.055 Uiso 1 1 calc R . .
C61 C 0.11441(10) 0.61958(12) 0.02055(8) 0.0423(5) Uani 1 1 d . . .
C62 C 0.08043(9) 0.56399(11) 0.00705(7) 0.0371(5) Uani 1 1 d . . .
H62A H 0.0445 0.5527 0.0267 0.045 Uiso 1 1 calc R . .
C63 C 0.09652(10) 0.52339(13) -0.03435(8) 0.0454(6) Uani 1 1 d . . .
H63A H 0.0710 0.4860 -0.0428 0.054 Uiso 1 1 calc R . .
C64 C 0.14837(11) 0.53677(14) -0.06273(9) 0.0544(6) Uani 1 1 d . . .
H64A H 0.1597 0.5089 -0.0906 0.065 Uiso 1 1 calc R . .
C65 C 0.18395(15) 0.59148(18) -0.05006(12) 0.0887(12) Uani 1 1 d . . .
H65A H 0.2202 0.6018 -0.0696 0.106 Uiso 1 1 calc R . .
C66 C 0.16780(15) 0.63171(17) -0.00939(12) 0.0875(12) Uani 1 1 d . . .
H66A H 0.1937 0.6689 -0.0013 0.105 Uiso 1 1 calc R . .

loop_
_atom_site_aniso_label
_atom_site_aniso_U_11
_atom_site_aniso_U_22
_atom_site_aniso_U_33
_atom_site_aniso_U_23
_atom_site_aniso_U_13
_atom_site_aniso_U_12
Co1 0.02451(13) 0.02394(15) 0.02694(13) -0.00196(11) 0.00041(9) -0.00147(10)
B1 0.0313(11) 0.0281(12) 0.0379(12) -0.0075(10) -0.0021(9) -0.0009(10)
B2 0.0350(11) 0.0370(14) 0.0353(12) -0.0093(11) 0.0059(9) -0.0067(10)
N1 0.0284(8) 0.0247(9) 0.0301(8) -0.0005(7) -0.0010(6) -0.0026(7)
N2 0.0324(8) 0.0257(9) 0.0340(8) -0.0022(7) -0.0032(6) -0.0041(7)
N3 0.0279(8) 0.0269(9) 0.0377(9) -0.0049(7) -0.0015(6) -0.0008(7)
N4 0.0309(8) 0.0260(9) 0.0449(10) -0.0105(8) -0.0017(7) 0.0017(7)
N5 0.0298(8) 0.0257(9) 0.0291(8) -0.0039(7) 0.0028(6) -0.0002(7)
N6 0.0320(8) 0.0292(9) 0.0318(8) -0.0087(7) 0.0019(6) -0.0014(7)
N7 0.0312(8) 0.0255(9) 0.0269(8) 0.0000(7) 0.0040(6) -0.0003(7)
N8 0.0304(8) 0.0272(9) 0.0389(9) -0.0072(7) 0.0079(6) -0.0024(7)
N9 0.0291(8) 0.0336(10) 0.0309(8) -0.0004(7) -0.0008(6) 0.0014(7)
N10 0.0361(8) 0.0429(11) 0.0297(8) -0.0064(8) 0.0020(6) -0.0077(8)
C1 0.0290(9) 0.0322(11) 0.0347(10) 0.0072(9) 0.0005(7) -0.0045(8)
C2 0.0386(11) 0.0398(13) 0.0480(12) -0.0004(10) 0.0052(9) -0.0168(10)
C3 0.0413(11) 0.0318(12) 0.0453(12) 0.0000(10) -0.0051(9) -0.0123(10)
C4 0.0314(10) 0.0324(12) 0.0379(11) 0.0076(9) 0.0059(8) -0.0035(9)
C5 0.0316(10) 0.0379(13) 0.0406(11) 0.0065(10) 0.0042(8) 0.0013(9)
C6 0.0322(12) 0.124(3) 0.0659(17) 0.0537(18) 0.0016(11) -0.0044(15)
C7 0.0344(13) 0.152(4) 0.088(2) 0.061(2) 0.0046(13) -0.0076(17)
C8 0.0332(11) 0.090(2) 0.0702(18) 0.0174(16) 0.0003(11) 0.0101(14)
C9 0.0504(15) 0.079(2) 0.0732(18) 0.0328(16) -0.0129(13) 0.0068(14)
C10 0.0443(13) 0.0667(19) 0.0612(15) 0.0320(14) -0.0030(11) -0.0029(12)
C11 0.0276(9) 0.0458(13) 0.0353(10) 0.0042(10) 0.0059(7) -0.0049(9)
C12 0.0505(13) 0.0514(16) 0.0454(13) -0.0006(12) 0.0049(10) -0.0029(12)
C13 0.0652(16) 0.082(2) 0.0388(13) -0.0062(14) 0.0044(11) -0.0033(15)
C14 0.0523(14) 0.097(2) 0.0322(12) 0.0083(14) 0.0024(10) 0.0061(15)
C15 0.0598(15) 0.071(2) 0.0450(13) 0.0169(14) 0.0045(11) 0.0139(14)
C16 0.0506(13) 0.0512(15) 0.0393(12) 0.0073(11) 0.0035(9) 0.0070(11)
C17 0.0267(9) 0.0333(12) 0.0480(12) -0.0041(10) -0.0009(8) 0.0012(9)
C18 0.0319(11) 0.0380(13) 0.0798(17) -0.0171(13) -0.0071(10) 0.0091(10)
C19 0.0355(11) 0.0315(12) 0.0675(15) -0.0147(11) -0.0032(10) 0.0065(10)
C20 0.0260(9) 0.0346(12) 0.0445(12) -0.0066(10) -0.0019(8) 0.0025(9)
C21 0.0273(9) 0.0479(14) 0.0441(12) -0.0043(11) 0.0034(8) 0.0056(10)
C22 0.0480(13) 0.0705(19) 0.0443(13) -0.0072(13) 0.0002(10) -0.0057(13)
C23 0.0638(17) 0.106(3) 0.0396(14) -0.0159(16) -0.0045(12) -0.0002(18)
C24 0.0762(19) 0.113(3) 0.0383(14) 0.0024(18) 0.0055(13) 0.025(2)
C25 0.0761(18) 0.076(2) 0.0627(18) 0.0208(17) 0.0190(14) 0.0262(17)
C26 0.0494(13) 0.0509(16) 0.0557(14) 0.0032(12) 0.0030(11) 0.0107(12)
C27 0.0301(9) 0.0310(11) 0.0404(11) -0.0026(9) -0.0036(8) -0.0015(9)
C28 0.0498(14) 0.070(2) 0.0607(16) 0.0213(14) 0.0028(11) 0.0186(13)
C29 0.0712(18) 0.089(2) 0.0556(16) 0.0321(16) 0.0111(13) 0.0106(17)
C30 0.0498(13) 0.0451(15) 0.0608(15) 0.0032(12) 0.0175(11) -0.0050(12)
C31 0.0324(11) 0.0669(18) 0.0638(16) 0.0116(14) 0.0052(10) 0.0039(11)
C32 0.0293(10) 0.0680(17) 0.0474(13) 0.0152(12) -0.0026(9) 0.0057(11)
C33 0.0309(9) 0.0342(12) 0.0264(9) -0.0014(8) 0.0039(7) -0.0011(8)
C34 0.0483(12) 0.0447(14) 0.0292(10) -0.0043(10) 0.0075(8) -0.0025(10)
C35 0.0384(11) 0.0427(13) 0.0315(10) -0.0130(10) 0.0046(8) -0.0010(10)
C36 0.0343(10) 0.0327(12) 0.0242(9) 0.0008(8) 0.0024(7) -0.0021(8)
C37 0.0276(9) 0.0322(11) 0.0297(9) -0.0013(8) -0.0002(7) -0.0002(8)
C38 0.0259(9) 0.0619(16) 0.0312(10) 0.0062(10) -0.0021(7) -0.0037(10)
C39 0.0346(11) 0.088(2) 0.0344(11) 0.0117(12) 0.0034(8) -0.0062(12)
C40 0.0262(10) 0.0760(19) 0.0527(14) 0.0025(13) 0.0048(9) -0.0060(11)
C41 0.0278(10) 0.0534(16) 0.0542(14) 0.0022(12) -0.0114(9) -0.0009(10)
C42 0.0402(11) 0.0345(12) 0.0351(10) 0.0036(9) -0.0081(8) 0.0017(9)
C43 0.0326(10) 0.0367(12) 0.0270(9) 0.0042(9) 0.0088(7) -0.0012(9)
C44 0.0357(11) 0.0417(14) 0.0475(12) 0.0025(10) 0.0074(9) -0.0010(10)
C45 0.0518(14) 0.0430(15) 0.0593(15) -0.0006(12) 0.0155(11) 0.0102(12)
C46 0.0422(12) 0.0636(18) 0.0473(13) 0.0028(12) 0.0069(10) 0.0190(12)
C47 0.0361(11) 0.0643(17) 0.0374(11) 0.0027(11) 0.0035(9) 0.0038(11)
C48 0.0376(11) 0.0442(13) 0.0296(10) 0.0021(9) 0.0024(8) -0.0040(10)
C49 0.0302(9) 0.0354(12) 0.0320(10) 0.0062(9) 0.0020(7) -0.0029(9)
C50 0.0280(10) 0.0383(13) 0.0674(15) 0.0025(12) 0.0041(9) 0.0052(10)
C51 0.0356(11) 0.0334(13) 0.0738(16) -0.0151(12) 0.0142(10) 0.0026(10)
C52 0.0359(11) 0.0489(15) 0.0408(12) 0.0102(11) 0.0019(8) 0.0074(10)
C53 0.0462(13) 0.077(2) 0.0338(12) 0.0098(12) -0.0044(9) 0.0045(13)
C54 0.0572(14) 0.0701(19) 0.0295(11) -0.0043(12) -0.0026(9) -0.0127(13)
C55 0.0379(10) 0.0391(13) 0.0352(11) -0.0157(10) 0.0077(8) -0.0083(10)
C56 0.0397(11) 0.0462(14) 0.0521(14) -0.0143(12) 0.0074(9) -0.0045(11)
C57 0.0376(12) 0.0669(19) 0.0634(16) -0.0235(15) 0.0120(11) -0.0091(12)
C58 0.0507(14) 0.0686(19) 0.0479(14) -0.0213(14) 0.0199(10) -0.0251(13)
C59 0.0615(15) 0.0647(18) 0.0407(12) -0.0068(12) 0.0131(10) -0.0211(14)
C60 0.0460(12) 0.0511(15) 0.0398(12) -0.0059(11) 0.0044(9) -0.0105(11)
C61 0.0426(11) 0.0434(14) 0.0409(11) -0.0119(11) 0.0095(9) -0.0101(10)
C62 0.0333(10) 0.0415(13) 0.0365(10) -0.0060(10) 0.0035(8) -0.0037(9)
C63 0.0488(13) 0.0436(14) 0.0438(12) -0.0151(11) -0.0002(9) -0.0033(11)
C64 0.0592(14) 0.0609(17) 0.0430(13) -0.0239(12) 0.0093(11) -0.0033(13)
C65 0.081(2) 0.104(3) 0.081(2) -0.048(2) 0.0527(17) -0.0396(19)
C66 0.089(2) 0.088(2) 0.086(2) -0.0532(19) 0.0549(17) -0.0555(19)

loop_
_atom_type_symbol
_atom_type_description
_atom_type_scat_dispersion_real
_atom_type_scat_dispersion_imag
_atom_type_scat_source
C C 0.0033 0.0016 'International Tables Vol C Tables 4.2.6.8 and 6.1.1.4'
H H 0.0000 0.0000 'International Tables Vol C Tables 4.2.6.8 and 6.1.1.4'
B B 0.0013 0.0007 'International Tables Vol C Tables 4.2.6.8 and 6.1.1.4'
N N 0.0061 0.0033 'International Tables Vol C Tables 4.2.6.8 and 6.1.1.4'
Co Co 0.3494 0.9721 'International Tables Vol C Tables 4.2.6.8 and 6.1.1.4'

loop_
_geom_angle_atom_site_label_1
_geom_angle_atom_site_label_2
_geom_angle_atom_site_label_3
_geom_angle
_geom_angle_site_symmetry_1
_geom_angle_site_symmetry_3
_geom_angle_publ_flag
N9 Co1 N7 88.63(6) . . ?
N9 Co1 N1 104.07(6) . . ?
N7 Co1 N1 100.34(6) . . ?
N9 Co1 N5 165.71(6) . . ?
N7 Co1 N5 93.59(6) . . ?
N1 Co1 N5 89.43(6) . . ?
N9 Co1 N3 91.84(6) . . ?
N7 Co1 N3 167.22(6) . . ?
N1 Co1 N3 91.93(6) . . ?
N5 Co1 N3 82.91(6) . . ?
N2 B1 N6 110.28(16) . . ?
N2 B1 N4 109.54(17) . . ?
N6 B1 N4 107.26(16) . . ?
N10 B2 N8 107.38(17) . . ?
N10 B2 C61 107.75(18) . . ?
N8 B2 C61 108.55(17) . . ?
N10 B2 C55 111.49(17) . . ?
N8 B2 C55 109.16(17) . . ?
C61 B2 C55 112.35(18) . . ?
C1 N1 N2 106.45(15) . . ?
C1 N1 Co1 137.98(14) . . ?
N2 N1 Co1 115.57(11) . . ?
C3 N2 N1 109.65(16) . . ?
C3 N2 B1 128.44(17) . . ?
N1 N2 B1 121.88(15) . . ?
C17 N3 N4 105.63(15) . . ?
C17 N3 Co1 140.16(14) . . ?
N4 N3 Co1 114.16(11) . . ?
C19 N4 N3 110.34(16) . . ?
C19 N4 B1 128.18(17) . . ?
N3 N4 B1 120.66(16) . . ?
C33 N5 N6 106.52(15) . . ?
C33 N5 Co1 138.20(13) . . ?
N6 N5 Co1 114.77(12) . . ?
C35 N6 N5 109.61(17) . . ?
C35 N6 B1 128.59(18) . . ?
N5 N6 B1 121.21(15) . . ?
C49 N7 N8 106.86(16) . . ?
C49 N7 Co1 125.04(14) . . ?
N8 N7 Co1 126.88(12) . . ?
C51 N8 N7 108.43(17) . . ?
C51 N8 B2 128.46(18) . . ?
N7 N8 B2 122.62(16) . . ?
C52 N9 N10 106.57(16) . . ?
C52 N9 Co1 124.96(15) . . ?
N10 N9 Co1 128.05(13) . . ?
C54 N10 N9 108.6(2) . . ?
C54 N10 B2 128.0(2) . . ?
N9 N10 B2 123.28(15) . . ?
N1 C1 C2 109.73(18) . . ?
N1 C1 C4 123.17(17) . . ?
C2 C1 C4 127.09(17) . . ?
C3 C2 C1 105.52(18) . . ?
N2 C3 C2 108.64(19) . . ?
C1 C4 C11 113.45(17) . . ?
C1 C4 C5 108.38(17) . . ?
C11 C4 C5 111.87(16) . . ?
C10 C5 C6 117.4(2) . . ?
C10 C5 C4 120.03(19) . . ?
C6 C5 C4 122.56(19) . . ?
C5 C6 C7 120.7(2) . . ?
C8 C7 C6 121.2(2) . . ?
C7 C8 C9 119.0(2) . . ?
C8 C9 C10 119.9(2) . . ?
C5 C10 C9 121.7(2) . . ?
C16 C11 C12 118.3(2) . . ?
C16 C11 C4 123.0(2) . . ?
C12 C11 C4 118.7(2) . . ?
C11 C12 C13 121.6(3) . . ?
C14 C13 C12 119.4(3) . . ?
C15 C14 C13 119.7(2) . . ?
C14 C15 C16 120.7(3) . . ?
C11 C16 C15 120.3(2) . . ?
N3 C17 C18 110.26(18) . . ?
N3 C17 C20 122.91(18) . . ?
C18 C17 C20 126.46(18) . . ?
C19 C18 C17 105.43(19) . . ?
N4 C19 C18 108.35(19) . . ?
C17 C20 C21 115.10(19) . . ?
C17 C20 C27 105.66(17) . . ?
C21 C20 C27 112.25(16) . . ?
C26 C21 C22 117.9(2) . . ?
C26 C21 C20 123.2(2) . . ?
C22 C21 C20 118.9(2) . . ?
C23 C22 C21 121.1(3) . . ?
C24 C23 C22 120.1(3) . . ?
C25 C24 C23 119.6(3) . . ?
C24 C25 C26 120.9(3) . . ?
C21 C26 C25 120.3(3) . . ?
C28 C27 C32 117.6(2) . . ?
C28 C27 C20 119.76(19) . . ?
C32 C27 C20 122.25(19) . . ?
C27 C28 C29 121.3(2) . . ?
C30 C29 C28 120.5(2) . . ?
C31 C30 C29 118.5(2) . . ?
C30 C31 C32 121.0(2) . . ?
C27 C32 C31 121.0(2) . . ?
N5 C33 C34 109.59(19) . . ?
N5 C33 C36 121.48(16) . . ?
C34 C33 C36 128.91(19) . . ?
C35 C34 C33 105.50(19) . . ?
N6 C35 C34 108.77(19) . . ?
C33 C36 C43 114.70(16) . . ?
C33 C36 C37 109.24(16) . . ?
C43 C36 C37 111.73(16) . . ?
C38 C37 C42 118.47(17) . . ?
C38 C37 C36 121.95(16) . . ?
C42 C37 C36 119.54(17) . . ?
C37 C38 C39 121.08(18) . . ?
C38 C39 C40 119.4(2) . . ?
C41 C40 C39 120.2(2) . . ?
C40 C41 C42 120.25(19) . . ?
C41 C42 C37 120.64(19) . . ?
C48 C43 C44 118.46(19) . . ?
C48 C43 C36 123.24(19) . . ?
C44 C43 C36 118.22(18) . . ?
C45 C44 C43 121.0(2) . . ?
C44 C45 C46 120.4(2) . . ?
C47 C46 C45 119.2(2) . . ?
C46 C47 C48 120.3(2) . . ?
C43 C48 C47 120.6(2) . . ?
N7 C49 C50 110.81(19) . . ?
C49 C50 C51 104.37(19) . . ?
N8 C51 C50 109.5(2) . . ?
N9 C52 C53 110.7(2) . . ?
C54 C53 C52 104.8(2) . . ?
N10 C54 C53 109.3(2) . . ?
C56 C55 C60 116.6(2) . . ?
C56 C55 B2 122.1(2) . . ?
C60 C55 B2 121.0(2) . . ?
C55 C56 C57 121.4(3) . . ?
C58 C57 C56 120.5(2) . . ?
C57 C58 C59 119.6(2) . . ?
C58 C59 C60 120.1(3) . . ?
C59 C60 C55 121.8(2) . . ?
C62 C61 C66 115.1(2) . . ?
C62 C61 B2 124.18(18) . . ?
C66 C61 B2 120.7(2) . . ?
C61 C62 C63 122.67(19) . . ?
C64 C63 C62 120.7(2) . . ?
C63 C64 C65 118.4(2) . . ?
C64 C65 C66 120.9(2) . . ?
C65 C66 C61 122.3(2) . . ?

loop_
_geom_bond_atom_site_label_1
_geom_bond_atom_site_label_2
_geom_bond_distance
_geom_bond_site_symmetry_2
_geom_bond_publ_flag
Co1 N9 2.0334(16) . ?
Co1 N7 2.0613(16) . ?
Co1 N1 2.0939(16) . ?
Co1 N5 2.1505(15) . ?
Co1 N3 2.1808(16) . ?
B1 N2 1.536(3) . ?
B1 N6 1.539(3) . ?
B1 N4 1.541(3) . ?
B2 N10 1.570(3) . ?
B2 N8 1.587(3) . ?
B2 C61 1.626(3) . ?
B2 C55 1.629(3) . ?
N1 C1 1.350(2) . ?
N1 N2 1.370(2) . ?
N2 C3 1.345(2) . ?
N3 C17 1.344(2) . ?
N3 N4 1.372(2) . ?
N4 C19 1.338(3) . ?
N5 C33 1.347(2) . ?
N5 N6 1.376(2) . ?
N6 C35 1.346(3) . ?
N7 C49 1.339(2) . ?
N7 N8 1.366(2) . ?
N8 C51 1.344(3) . ?
N9 C52 1.342(3) . ?
N9 N10 1.369(2) . ?
N10 C54 1.346(3) . ?
C1 C2 1.395(3) . ?
C1 C4 1.514(3) . ?
C2 C3 1.374(3) . ?
C4 C11 1.534(3) . ?
C4 C5 1.536(3) . ?
C5 C10 1.369(3) . ?
C5 C6 1.376(3) . ?
C6 C7 1.396(3) . ?
C7 C8 1.355(4) . ?
C8 C9 1.365(4) . ?
C9 C10 1.401(3) . ?
C11 C16 1.376(3) . ?
C11 C12 1.383(3) . ?
C12 C13 1.389(3) . ?
C13 C14 1.380(4) . ?
C14 C15 1.365(4) . ?
C15 C16 1.401(3) . ?
C17 C18 1.394(3) . ?
C17 C20 1.509(3) . ?
C18 C19 1.370(3) . ?
C20 C21 1.531(3) . ?
C20 C27 1.532(3) . ?
C21 C26 1.389(3) . ?
C21 C22 1.392(3) . ?
C22 C23 1.386(4) . ?
C23 C24 1.376(5) . ?
C24 C25 1.363(5) . ?
C25 C26 1.394(4) . ?
C27 C28 1.371(3) . ?
C27 C32 1.384(3) . ?
C28 C29 1.393(4) . ?
C29 C30 1.374(4) . ?
C30 C31 1.364(4) . ?
C31 C32 1.387(3) . ?
C33 C34 1.405(3) . ?
C33 C36 1.500(3) . ?
C34 C35 1.373(3) . ?
C36 C43 1.532(3) . ?
C36 C37 1.533(3) . ?
C37 C38 1.386(3) . ?
C37 C42 1.396(3) . ?
C38 C39 1.387(3) . ?
C39 C40 1.391(3) . ?
C40 C41 1.372(3) . ?
C41 C42 1.382(3) . ?
C43 C48 1.385(3) . ?
C43 C44 1.397(3) . ?
C44 C45 1.376(3) . ?
C45 C46 1.391(3) . ?
C46 C47 1.382(4) . ?
C47 C48 1.395(3) . ?
C49 C50 1.378(3) . ?
C50 C51 1.381(3) . ?
C52 C53 1.377(3) . ?
C53 C54 1.375(4) . ?
C55 C56 1.390(3) . ?
C55 C60 1.398(3) . ?
C56 C57 1.408(3) . ?
C57 C58 1.362(4) . ?
C58 C59 1.377(4) . ?
C59 C60 1.397(3) . ?
C61 C62 1.372(3) . ?
C61 C66 1.404(3) . ?
C62 C63 1.397(3) . ?
C63 C64 1.360(3) . ?
C64 C65 1.371(4) . ?
C65 C66 1.378(4) . ?
